data_7230842
loop_
_publ_author_name
'Tan, Davin'
'Ng, Zi Xuan'
'Sim, Ying'
'Ganguly, Rakesh'
'Garc\'ia, Felipe'

_publ_section_title
;
 cis-Cyclodiphosph(v/v)azanes as highly stable and robust main group
 supramolecular building blocks
;
_journal_issue 39
_journal_name_full CrystEngComm
_journal_page_first 5998
_journal_paper_doi 10.1039/C8CE00395E
_journal_volume 20
_journal_year 2018
_chemical_formula_sum 'C21 H51 N7 P2 Se2'
_chemical_formula_weight 621.54
_space_group_crystal_system orthorhombic
_space_group_IT_number 61
_space_group_name_Hall '-P 2ac 2ab'
_space_group_name_H-M_alt 'P b c a'
_symmetry_space_group_name_Hall '-P 2ac 2ab'
_symmetry_space_group_name_H-M 'P b c a'
_atom_sites_solution_hydrogens mixed
_atom_sites_solution_primary dual
_audit_update_record
;
2018-03-13 deposited with the CCDC.
2018-06-06 downloaded from the CCDC.
;
_cell_angle_alpha 90
_cell_angle_beta 90
_cell_angle_gamma 90
_cell_formula_units_Z 16
_cell_length_a 16.1729(3)
_cell_length_b 23.0961(3)
_cell_length_c 33.2406(5)
_cell_measurement_reflns_used 9888
_cell_measurement_temperature 100.(2)
_cell_measurement_theta_max 30.5841
_cell_measurement_theta_min 2.5475
_cell_volume 12416.4(3)
_computing_cell_refinement 'SAINT V8.38A (Bruker AXS Inc., 2017)'
_computing_data_collection 'APEX3 (Bruker AXS Inc., 2017)'
_computing_data_reduction 'SAINT V8.38A (Bruker AXS Inc., 2017)'
_computing_publication_material 'APEX3 (Bruker AXS Inc., 2017)'
_computing_structure_refinement 'SHELXL-2016/6 (Sheldrick, 2016)'
_computing_structure_solution 'XT, VERSION 2014/5'
_diffrn_ambient_temperature 100.(2)
_diffrn_detector_area_resol_mean 7.4074
_diffrn_measured_fraction_theta_full 0.998
_diffrn_measured_fraction_theta_max 0.998
_diffrn_measurement_device_type 'Photon II CPADs detector'
_diffrn_measurement_method 'phi and omega scans'
_diffrn_radiation_monochromator 'Multilayer Mirror'
_diffrn_radiation_type MoK\a
_diffrn_radiation_wavelength 0.71073
_diffrn_reflns_av_R_equivalents 0.0938
_diffrn_reflns_av_unetI/netI 0.0702
_diffrn_reflns_limit_h_max 21
_diffrn_reflns_limit_h_min -23
_diffrn_reflns_limit_k_max 33
_diffrn_reflns_limit_k_min -23
_diffrn_reflns_limit_l_max 48
_diffrn_reflns_limit_l_min -44
_diffrn_reflns_number 125551
_diffrn_reflns_theta_full 31.01
_diffrn_reflns_theta_max 31.01
_diffrn_reflns_theta_min 2.25
_diffrn_source 'Incoatec microfocus source'
_diffrn_source_type 'Bruker D8 Quest'
_exptl_absorpt_coefficient_mu 2.506
_exptl_absorpt_correction_T_max 0.72
_exptl_absorpt_correction_T_min 0.54
_exptl_absorpt_correction_type multi-scan
_exptl_absorpt_process_details
;
SADABS-2016/2 - Bruker AXS area detector scaling and absorption correction
;
_exptl_crystal_colour colourless
_exptl_crystal_density_diffrn 1.330
_exptl_crystal_density_method 'not measured'
_exptl_crystal_description block
_exptl_crystal_F_000 5184
_exptl_crystal_size_max 0.320
_exptl_crystal_size_mid 0.220
_exptl_crystal_size_min 0.140
_refine_diff_density_max 0.741
_refine_diff_density_min -0.747
_refine_ls_extinction_method none
_refine_ls_goodness_of_fit_ref 1.007
_refine_ls_hydrogen_treatment mixed
_refine_ls_matrix_type full
_refine_ls_number_parameters 611
_refine_ls_number_reflns 19768
_refine_ls_number_restraints 0
_refine_ls_restrained_S_all 1.007
_refine_ls_R_factor_all 0.0904
_refine_ls_R_factor_gt 0.0412
_refine_ls_shift/su_max 0.002
_refine_ls_shift/su_mean 0.000
_refine_ls_structure_factor_coef Fsqd
_refine_ls_weighting_details 'w=1/[\s^2^(Fo^2^)+(0.0246P)^2^+7.4072P] where P=(Fo^2^+2Fc^2^)/3'
_refine_ls_weighting_scheme calc
_refine_ls_wR_factor_gt 0.0694
_refine_ls_wR_factor_ref 0.0842
_reflns_number_gt 12849
_reflns_number_total 19768
_reflns_threshold_expression 'I > 2\s(I)'
_cod_data_source_file c8ce00395e2.cif
_cod_data_source_block fg866m
_cod_depositor_comments
;
The following automatic conversions were performed:

'_exptl_absorpt_correction_type' value 'Multi-Scan' changed to
'multi-scan' according to
/home/data/users/saulius/crontab/automatic-downloads/rss-feeds/RSC/lib/dictionaries/cif_core.dic
dictionary named 'cif_core.dic' version 2.4.2 from 2011-04-26.

Automatic conversion script
Id: cif_fix_values 4973 2017-02-22 13:04:09Z antanas 

 Adding full bibliography for 7230835--7230843.cif.
;
_cod_database_code 7230842

loop_
_space_group_symop_operation_xyz
'x, y, z'
'-x+1/2, -y, z+1/2'
'-x, y+1/2, -z+1/2'
'x+1/2, -y+1/2, -z'
'-x, -y, -z'
'x-1/2, y, -z-1/2'
'x, -y-1/2, z-1/2'
'-x-1/2, y-1/2, z'

loop_
_atom_site_type_symbol
_atom_site_label
_atom_site_fract_x
_atom_site_fract_y
_atom_site_fract_z
_atom_site_U_iso_or_equiv
_atom_site_adp_type
_atom_site_calc_flag
_atom_site_refinement_flags_adp
_atom_site_refinement_flags_posn
_atom_site_occupancy
C C1 0.93402(17) 0.27677(11) 0.48262(7) 0.0222(5) Uani d . . 1
C C2 1.02324(18) 0.28360(12) 0.46879(8) 0.0301(6) Uani d . . 1
H H2A 1.044675 0.245974 0.460013 0.045 Uiso calc U R 1
H H2B 1.056899 0.298173 0.491112 0.045 Uiso calc U R 1
H H2C 1.02556 0.311045 0.44633 0.045 Uiso calc U R 1
C C3 0.92950(19) 0.23878(13) 0.52010(8) 0.0327(7) Uani d . . 1
H H3A 0.87216 0.236815 0.529533 0.049 Uiso calc U R 1
H H3B 0.964389 0.2554 0.541259 0.049 Uiso calc U R 1
H H3C 0.949049 0.199733 0.51358 0.049 Uiso calc U R 1
C C4 0.8994(2) 0.33652(12) 0.49274(9) 0.0422(8) Uani d . . 1
H H4A 0.90149 0.361164 0.468758 0.063 Uiso calc U R 1
H H4B 0.932558 0.35405 0.5142 0.063 Uiso calc U R 1
H H4C 0.841973 0.332692 0.501742 0.063 Uiso calc U R 1
C C5 0.91700(16) 0.23405(10) 0.34301(7) 0.0192(5) Uani d . . 1
C C6 0.96342(18) 0.18334(11) 0.32330(8) 0.0304(6) Uani d . . 1
H H6A 0.995203 0.162519 0.343809 0.046 Uiso calc U R 1
H H6B 1.001106 0.198291 0.302677 0.046 Uiso calc U R 1
H H6C 0.923541 0.156901 0.31084 0.046 Uiso calc U R 1
C C7 0.97879(17) 0.27544(11) 0.36216(8) 0.0259(6) Uani d . . 1
H H7A 0.949029 0.307478 0.374974 0.039 Uiso calc U R 1
H H7B 1.015811 0.290779 0.341396 0.039 Uiso calc U R 1
H H7C 1.011313 0.254722 0.38245 0.039 Uiso calc U R 1
C C8 0.86597(18) 0.26592(11) 0.31156(7) 0.0255(6) Uani d . . 1
H H8A 0.825065 0.239406 0.300003 0.038 Uiso calc U R 1
H H8B 0.902475 0.280209 0.290228 0.038 Uiso calc U R 1
H H8C 0.837519 0.298664 0.324208 0.038 Uiso calc U R 1
C C9 0.73605(15) 0.13003(9) 0.45002(7) 0.0167(5) Uani d . . 1
C C10 0.76435(18) 0.06696(10) 0.44723(8) 0.0255(6) Uani d . . 1
H H10A 0.753398 0.052185 0.420113 0.038 Uiso calc U R 1
H H10B 0.734031 0.043634 0.466951 0.038 Uiso calc U R 1
H H10C 0.823744 0.064668 0.452843 0.038 Uiso calc U R 1
C C11 0.75180(17) 0.15337(10) 0.49229(7) 0.0227(5) Uani d . . 1
H H11A 0.810575 0.149271 0.498873 0.034 Uiso calc U R 1
H H11B 0.718667 0.13147 0.511728 0.034 Uiso calc U R 1
H H11C 0.736274 0.194352 0.493411 0.034 Uiso calc U R 1
C C12 0.64430(16) 0.13385(11) 0.44038(8) 0.0228(5) Uani d . . 1
H H12A 0.626483 0.174366 0.441644 0.034 Uiso calc U R 1
H H12B 0.612954 0.111013 0.459998 0.034 Uiso calc U R 1
H H12C 0.634328 0.118637 0.413291 0.034 Uiso calc U R 1
C C13 0.62069(16) 0.23339(10) 0.33971(8) 0.0227(6) Uani d . . 1
C C14 0.64310(19) 0.23467(12) 0.29513(8) 0.0316(7) Uani d . . 1
H H14A 0.682131 0.266309 0.2901 0.047 Uiso calc U R 1
H H14B 0.592956 0.240761 0.279133 0.047 Uiso calc U R 1
H H14C 0.668609 0.197768 0.287539 0.047 Uiso calc U R 1
C C15 0.55873(18) 0.18510(12) 0.34794(9) 0.0334(7) Uani d . . 1
H H15A 0.583789 0.147661 0.341311 0.05 Uiso calc U R 1
H H15B 0.509329 0.190995 0.33137 0.05 Uiso calc U R 1
H H15C 0.543231 0.18558 0.376443 0.05 Uiso calc U R 1
C C16 0.5824(2) 0.29145(12) 0.35154(10) 0.0408(8) Uani d . . 1
H H16A 0.56853 0.290979 0.380242 0.061 Uiso calc U R 1
H H16B 0.532043 0.297946 0.335753 0.061 Uiso calc U R 1
H H16C 0.621966 0.322636 0.346212 0.061 Uiso calc U R 1
C C17 0.71720(16) 0.37672(10) 0.41500(7) 0.0185(5) Uani d . . 1
C C18 0.6539(2) 0.31698(11) 0.46616(9) 0.0343(7) Uani d . . 1
H H18A 0.653234 0.285426 0.446449 0.051 Uiso calc U R 1
H H18B 0.602907 0.315876 0.482094 0.051 Uiso calc U R 1
H H18C 0.701659 0.312445 0.484002 0.051 Uiso calc U R 1
C C19 0.6451(2) 0.42176(12) 0.47187(9) 0.0386(8) Uani d . . 1
H H19A 0.683323 0.419802 0.494703 0.058 Uiso calc U R 1
H H19B 0.588027 0.420671 0.481751 0.058 Uiso calc U R 1
H H19C 0.654285 0.457857 0.457032 0.058 Uiso calc U R 1
C C20 0.63754(17) 0.45233(11) 0.38043(9) 0.0317(7) Uani d . . 1
H H20A 0.629647 0.444377 0.351724 0.048 Uiso calc U R 1
H H20B 0.637764 0.494267 0.3849 0.048 Uiso calc U R 1
H H20C 0.592354 0.434741 0.395813 0.048 Uiso calc U R 1
C C21 0.78360(18) 0.43887(11) 0.36559(8) 0.0279(6) Uani d . . 1
H H21A 0.83644 0.429654 0.378522 0.042 Uiso calc U R 1
H H21B 0.783112 0.47976 0.357724 0.042 Uiso calc U R 1
H H21C 0.776554 0.414607 0.34165 0.042 Uiso calc U R 1
C C22 0.39708(16) 0.52943(10) 0.27035(7) 0.0200(5) Uani d . . 1
C C23 0.48669(16) 0.52040(11) 0.28380(8) 0.0256(6) Uani d . . 1
H H23A 0.496324 0.541302 0.309023 0.038 Uiso calc U R 1
H H23B 0.524216 0.535128 0.263031 0.038 Uiso calc U R 1
H H23C 0.496895 0.479008 0.287944 0.038 Uiso calc U R 1
C C24 0.38099(17) 0.50175(11) 0.22914(7) 0.0257(6) Uani d . . 1
H H24A 0.391629 0.460033 0.23068 0.039 Uiso calc U R 1
H H24B 0.417734 0.519196 0.209078 0.039 Uiso calc U R 1
H H24C 0.323313 0.508322 0.221336 0.039 Uiso calc U R 1
C C25 0.38002(17) 0.59437(10) 0.26731(8) 0.0248(6) Uani d . . 1
H H25A 0.322665 0.600568 0.258837 0.037 Uiso calc U R 1
H H25B 0.41753 0.611697 0.247536 0.037 Uiso calc U R 1
H H25C 0.388929 0.612472 0.293622 0.037 Uiso calc U R 1
C C26 0.15858(16) 0.40551(10) 0.28989(7) 0.0192(5) Uani d . . 1
C C27 0.18141(18) 0.43015(12) 0.24877(8) 0.0270(6) Uani d . . 1
H H27A 0.175689 0.472391 0.249266 0.04 Uiso calc U R 1
H H27B 0.144488 0.413993 0.228266 0.04 Uiso calc U R 1
H H27C 0.238722 0.419909 0.242367 0.04 Uiso calc U R 1
C C28 0.06970(16) 0.42181(11) 0.30026(8) 0.0240(6) Uani d . . 1
H H28A 0.055249 0.405714 0.32662 0.036 Uiso calc U R 1
H H28B 0.032299 0.406116 0.27979 0.036 Uiso calc U R 1
H H28C 0.064457 0.464065 0.301047 0.036 Uiso calc U R 1
C C29 0.16802(18) 0.33933(10) 0.28943(8) 0.0269(6) Uani d . . 1
H H29A 0.22394 0.329152 0.280551 0.04 Uiso calc U R 1
H H29B 0.127459 0.322539 0.270896 0.04 Uiso calc U R 1
H H29C 0.15868 0.324078 0.316568 0.04 Uiso calc U R 1
C C30 0.36678(15) 0.45560(10) 0.40316(7) 0.0168(5) Uani d . . 1
C C31 0.43532(15) 0.49642(10) 0.38971(8) 0.0211(5) Uani d . . 1
H H31A 0.464775 0.479385 0.366822 0.032 Uiso calc U R 1
H H31B 0.474064 0.502557 0.411968 0.032 Uiso calc U R 1
H H31C 0.41123 0.533596 0.381667 0.032 Uiso calc U R 1
C C32 0.40156(17) 0.39565(10) 0.41270(8) 0.0230(5) Uani d . . 1
H H32A 0.356586 0.370122 0.421405 0.034 Uiso calc U R 1
H H32B 0.442696 0.398839 0.434228 0.034 Uiso calc U R 1
H H32C 0.427697 0.379529 0.388571 0.034 Uiso calc U R 1
C C33 0.32435(16) 0.48055(11) 0.44024(7) 0.0223(5) Uani d . . 1
H H33A 0.302604 0.519109 0.433969 0.033 Uiso calc U R 1
H H33B 0.364375 0.483472 0.462279 0.033 Uiso calc U R 1
H H33C 0.278786 0.455101 0.448308 0.033 Uiso calc U R 1
C C34 0.08220(16) 0.50790(11) 0.41092(7) 0.0223(5) Uani d . . 1
C C35 0.10302(18) 0.49446(13) 0.45494(8) 0.0320(7) Uani d . . 1
H H35A 0.114064 0.452953 0.457883 0.048 Uiso calc U R 1
H H35B 0.056228 0.50533 0.472082 0.048 Uiso calc U R 1
H H35C 0.152083 0.5165 0.462995 0.048 Uiso calc U R 1
C C36 0.06842(19) 0.57294(12) 0.40646(9) 0.0330(7) Uani d . . 1
H H36A 0.118784 0.593653 0.414306 0.049 Uiso calc U R 1
H H36B 0.022575 0.585007 0.423826 0.049 Uiso calc U R 1
H H36C 0.055035 0.58193 0.378397 0.049 Uiso calc U R 1
C C37 0.00377(17) 0.47587(14) 0.39844(9) 0.0360(7) Uani d . . 1
H H37A -0.009769 0.485514 0.37049 0.054 Uiso calc U R 1
H H37B -0.04201 0.487488 0.415986 0.054 Uiso calc U R 1
H H37C 0.012704 0.434044 0.400811 0.054 Uiso calc U R 1
C C38 0.22190(16) 0.64513(10) 0.34420(8) 0.0199(5) Uani d . . 1
C C39 0.3075(2) 0.69272(12) 0.39425(10) 0.0405(8) Uani d . . 1
H H39A 0.287482 0.672749 0.418369 0.061 Uiso calc U R 1
H H39B 0.324308 0.732198 0.401321 0.061 Uiso calc U R 1
H H39C 0.355009 0.67172 0.383185 0.061 Uiso calc U R 1
C C40 0.17681(19) 0.73693(12) 0.37407(10) 0.0413(8) Uani d . . 1
H H40A 0.130597 0.732263 0.355283 0.062 Uiso calc U R 1
H H40B 0.199069 0.776263 0.371817 0.062 Uiso calc U R 1
H H40C 0.157352 0.730344 0.401615 0.062 Uiso calc U R 1
C C41 0.1737(2) 0.70088(13) 0.28574(9) 0.0393(8) Uani d . . 1
H H41A 0.206348 0.731528 0.298539 0.059 Uiso calc U R 1
H H41B 0.11838 0.715614 0.279466 0.059 Uiso calc U R 1
H H41C 0.201059 0.68856 0.260857 0.059 Uiso calc U R 1
C C42 0.13556(19) 0.59952(12) 0.29353(8) 0.0325(7) Uani d . . 1
H H42A 0.175971 0.58585 0.273716 0.049 Uiso calc U R 1
H H42B 0.083236 0.608288 0.279964 0.049 Uiso calc U R 1
H H42C 0.126456 0.569373 0.313795 0.049 Uiso calc U R 1
N N1 0.88005(12) 0.25371(8) 0.44997(6) 0.0168(4) Uani d . . 1
H H1 0.839601 0.277449 0.443529 0.02 Uiso calc U R 1
N N2 0.86022(12) 0.21223(8) 0.37490(5) 0.0142(4) Uani d . . 1
N N3 0.78227(12) 0.16695(8) 0.42103(6) 0.0141(4) Uani d . . 1
N N4 0.69607(13) 0.22763(8) 0.36545(6) 0.0181(4) Uani d . . 1
H H4 0.703676 0.257884 0.381109 0.022 Uiso calc U R 1
N N5 0.76761(14) 0.33424(9) 0.40867(7) 0.0250(5) Uani d . . 1
H H1N 0.794479 0.34111 0.386513 0.029(8) Uiso d . R 1
N N6 0.65950(14) 0.37242(8) 0.44518(7) 0.0255(5) Uani d . . 1
N N7 0.71633(13) 0.42786(8) 0.39362(6) 0.0222(5) Uani d . . 1
N N8 0.33763(12) 0.50710(8) 0.30103(6) 0.0155(4) Uani d . . 1
H H8 0.306189 0.53447 0.311287 0.019 Uiso calc U R 1
N N9 0.21428(12) 0.43187(8) 0.32070(5) 0.0139(4) Uani d . . 1
N N10 0.30474(12) 0.45148(7) 0.37012(5) 0.0131(4) Uani d . . 1
N N11 0.15272(12) 0.49395(8) 0.38374(6) 0.0167(4) Uani d . . 1
H H11 0.171928 0.524853 0.37139 0.02 Uiso calc U R 1
N N12 0.25203(14) 0.59434(8) 0.35241(7) 0.0263(5) Uani d . . 1
H H2N 0.279891 0.596947 0.376006 0.044(10) Uiso d . R 1
N N13 0.24178(14) 0.69493(9) 0.36435(7) 0.0264(5) Uani d . . 1
N N14 0.16686(14) 0.65170(9) 0.31304(6) 0.0248(5) Uani d . . 1
P P1 0.87946(4) 0.19432(2) 0.42362(2) 0.01405(12) Uani d . . 1
P P2 0.76761(4) 0.17846(2) 0.37137(2) 0.01421(12) Uani d . . 1
P P3 0.31802(4) 0.44343(2) 0.31972(2) 0.01314(12) Uani d . . 1
P P4 0.20311(4) 0.43529(2) 0.37126(2) 0.01349(12) Uani d . . 1
Se Se1 0.97525(2) 0.13622(2) 0.43672(2) 0.02423(6) Uani d . . 1
Se Se2 0.75549(2) 0.10699(2) 0.33331(2) 0.02302(6) Uani d . . 1
Se Se3 0.39380(2) 0.37680(2) 0.29816(2) 0.02049(6) Uani d . . 1
Se Se4 0.16283(2) 0.36168(2) 0.40180(2) 0.02211(6) Uani d . . 1

loop_
_atom_site_aniso_label
_atom_site_aniso_U_11
_atom_site_aniso_U_22
_atom_site_aniso_U_33
_atom_site_aniso_U_12
_atom_site_aniso_U_13
_atom_site_aniso_U_23
C1 0.0250(15) 0.0264(12) 0.0152(13) -0.0072(11) -0.0039(11) -0.0046(10)
C2 0.0295(17) 0.0394(15) 0.0213(14) -0.0167(13) -0.0041(12) 0.0023(11)
C3 0.0328(18) 0.0490(17) 0.0162(14) -0.0156(13) -0.0015(12) 0.0013(12)
C4 0.050(2) 0.0363(16) 0.0400(18) -0.0018(15) -0.0110(16) -0.0201(14)
C5 0.0222(14) 0.0228(12) 0.0127(12) -0.0033(10) 0.0061(10) -0.0007(9)
C6 0.0309(17) 0.0326(14) 0.0277(15) 0.0027(12) 0.0145(13) -0.0021(11)
C7 0.0241(15) 0.0329(14) 0.0206(14) -0.0108(11) 0.0040(11) 0.0006(11)
C8 0.0325(16) 0.0302(13) 0.0138(12) -0.0066(11) 0.0030(11) 0.0022(10)
C9 0.0166(13) 0.0178(10) 0.0157(12) -0.0014(9) 0.0019(10) 0.0051(9)
C10 0.0321(16) 0.0167(11) 0.0276(14) -0.0026(11) 0.0013(12) 0.0049(10)
C11 0.0245(15) 0.0279(13) 0.0158(12) -0.0039(11) 0.0026(11) 0.0032(10)
C12 0.0210(14) 0.0274(13) 0.0199(13) -0.0084(10) 0.0012(11) 0.0041(10)
C13 0.0191(14) 0.0253(12) 0.0238(14) -0.0027(10) -0.0086(11) 0.0044(10)
C14 0.0325(17) 0.0358(15) 0.0264(15) -0.0092(12) -0.0114(13) 0.0113(12)
C15 0.0197(15) 0.0445(17) 0.0359(17) -0.0092(12) -0.0112(13) 0.0130(13)
C16 0.0342(19) 0.0360(16) 0.052(2) 0.0143(13) -0.0192(16) -0.0001(14)
C17 0.0202(13) 0.0155(10) 0.0200(13) -0.0005(9) -0.0035(10) -0.0015(9)
C18 0.0435(19) 0.0248(13) 0.0346(17) -0.0089(13) 0.0136(14) 0.0015(12)
C19 0.047(2) 0.0302(14) 0.0389(18) -0.0020(13) 0.0223(15) -0.0106(13)
C20 0.0244(16) 0.0235(13) 0.0473(19) 0.0057(11) -0.0041(14) 0.0028(12)
C21 0.0302(16) 0.0250(13) 0.0285(15) -0.0013(11) 0.0045(12) 0.0035(11)
C22 0.0203(14) 0.0204(11) 0.0193(13) -0.0004(10) 0.0056(11) 0.0069(9)
C23 0.0164(14) 0.0324(14) 0.0280(15) -0.0008(11) 0.0054(11) 0.0093(11)
C24 0.0258(16) 0.0310(13) 0.0203(14) 0.0031(11) 0.0060(11) 0.0066(10)
C25 0.0259(15) 0.0234(12) 0.0250(14) -0.0022(11) 0.0007(12) 0.0080(10)
C26 0.0177(13) 0.0248(12) 0.0152(12) -0.0018(10) -0.0036(10) -0.0053(9)
C27 0.0266(16) 0.0375(14) 0.0167(13) -0.0001(12) -0.0032(11) -0.0018(11)
C28 0.0182(14) 0.0309(13) 0.0229(14) -0.0033(10) -0.0057(11) -0.0026(11)
C29 0.0301(16) 0.0217(12) 0.0288(15) -0.0042(11) -0.0025(12) -0.0112(10)
C30 0.0146(12) 0.0203(11) 0.0155(12) 0.0013(9) -0.0033(10) -0.0007(9)
C31 0.0144(13) 0.0244(12) 0.0244(14) -0.0009(10) -0.0066(11) -0.0007(10)
C32 0.0248(15) 0.0225(12) 0.0217(13) 0.0033(10) -0.0069(11) 0.0022(10)
C33 0.0209(14) 0.0306(13) 0.0156(13) 0.0013(11) -0.0040(11) -0.0047(10)
C34 0.0153(14) 0.0342(14) 0.0174(13) 0.0043(10) 0.0041(10) -0.0052(10)
C35 0.0268(17) 0.0483(17) 0.0209(14) 0.0063(13) 0.0090(12) -0.0038(12)
C36 0.0294(17) 0.0383(15) 0.0313(16) 0.0151(13) 0.0073(13) -0.0068(12)
C37 0.0167(15) 0.0549(19) 0.0363(18) -0.0006(13) 0.0073(13) -0.0105(14)
C38 0.0184(13) 0.0168(11) 0.0245(13) 0.0016(9) 0.0066(10) 0.0038(9)
C39 0.0364(19) 0.0309(15) 0.054(2) -0.0015(13) -0.0153(16) -0.0094(14)
C40 0.0313(18) 0.0303(15) 0.062(2) 0.0071(13) -0.0045(16) -0.0195(14)
C41 0.044(2) 0.0395(16) 0.0345(17) 0.0043(14) -0.0027(15) 0.0173(13)
C42 0.0349(18) 0.0343(15) 0.0284(16) -0.0016(13) -0.0073(13) -0.0062(12)
N1 0.0167(11) 0.0183(9) 0.0154(10) 0.0012(8) -0.0031(8) -0.0019(7)
N2 0.0137(10) 0.0177(9) 0.0111(10) -0.0028(7) 0.0013(8) -0.0008(7)
N3 0.0136(10) 0.0148(9) 0.0138(10) -0.0009(7) 0.0000(8) 0.0016(7)
N4 0.0184(11) 0.0166(9) 0.0193(11) 0.0003(8) -0.0044(9) -0.0013(8)
N5 0.0299(14) 0.0209(10) 0.0243(12) 0.0057(9) 0.0029(10) 0.0002(9)
N6 0.0301(13) 0.0172(10) 0.0292(12) -0.0031(9) 0.0100(10) -0.0014(9)
N7 0.0199(12) 0.0191(10) 0.0277(12) 0.0021(8) 0.0025(9) 0.0029(8)
N8 0.0151(11) 0.0138(8) 0.0175(10) 0.0012(7) 0.0045(8) 0.0010(7)
N9 0.0159(11) 0.0160(9) 0.0097(9) -0.0007(7) -0.0011(8) -0.0010(7)
N10 0.0123(10) 0.0164(9) 0.0106(9) -0.0003(7) -0.0013(8) -0.0005(7)
N11 0.0164(11) 0.0189(9) 0.0148(10) 0.0017(8) 0.0050(8) -0.0012(8)
N12 0.0294(14) 0.0193(10) 0.0302(13) 0.0018(9) -0.0023(11) -0.0011(9)
N13 0.0224(13) 0.0220(10) 0.0348(13) 0.0035(9) -0.0083(10) -0.0067(9)
N14 0.0289(13) 0.0232(10) 0.0222(12) -0.0053(9) -0.0030(10) 0.0019(9)
P1 0.0137(3) 0.0148(3) 0.0136(3) 0.0011(2) -0.0001(2) 0.0005(2)
P2 0.0171(3) 0.0128(2) 0.0127(3) -0.0015(2) -0.0007(2) -0.0004(2)
P3 0.0141(3) 0.0128(2) 0.0125(3) 0.0018(2) 0.0012(2) -0.0003(2)
P4 0.0140(3) 0.0136(2) 0.0129(3) -0.0013(2) -0.0001(2) 0.0001(2)
Se1 0.01793(14) 0.02476(12) 0.03001(15) 0.00718(10) -0.00158(11) 0.00364(10)
Se2 0.03445(16) 0.01649(11) 0.01812(12) -0.00405(10) -0.00336(11) -0.00451(9)
Se3 0.02199(14) 0.01829(11) 0.02119(13) 0.00741(10) 0.00398(11) -0.00119(9)
Se4 0.02525(15) 0.02027(11) 0.02080(13) -0.00782(10) 0.00031(11) 0.00541(10)

loop_
_atom_type_symbol
_atom_type_description
_atom_type_scat_dispersion_real
_atom_type_scat_dispersion_imag
_atom_type_scat_source
C C 0.0033 0.0016 'International Tables Vol C Tables 4.2.6.8 and 6.1.1.4'
H H 0.0000 0.0000 'International Tables Vol C Tables 4.2.6.8 and 6.1.1.4'
N N 0.0061 0.0033 'International Tables Vol C Tables 4.2.6.8 and 6.1.1.4'
P P 0.1023 0.0942 'International Tables Vol C Tables 4.2.6.8 and 6.1.1.4'
Se Se -0.0929 2.2259 'International Tables Vol C Tables 4.2.6.8 and 6.1.1.4'

loop_
_geom_angle_atom_site_label_1
_geom_angle_atom_site_label_2
_geom_angle_atom_site_label_3
_geom_angle
N1 C1 C2 111.8(2)
N1 C1 C3 111.2(2)
C2 C1 C3 110.6(2)
N1 C1 C4 105.6(2)
C2 C1 C4 108.7(2)
C3 C1 C4 108.8(2)
C1 C2 H2A 109.5
C1 C2 H2B 109.5
H2A C2 H2B 109.5
C1 C2 H2C 109.5
H2A C2 H2C 109.5
H2B C2 H2C 109.5
C1 C3 H3A 109.5
C1 C3 H3B 109.5
H3A C3 H3B 109.5
C1 C3 H3C 109.5
H3A C3 H3C 109.5
H3B C3 H3C 109.5
C1 C4 H4A 109.5
C1 C4 H4B 109.5
H4A C4 H4B 109.5
C1 C4 H4C 109.5
H4A C4 H4C 109.5
H4B C4 H4C 109.5
N2 C5 C8 108.5(2)
N2 C5 C7 108.62(19)
C8 C5 C7 109.8(2)
N2 C5 C6 110.27(19)
C8 C5 C6 109.9(2)
C7 C5 C6 109.6(2)
C5 C6 H6A 109.5
C5 C6 H6B 109.5
H6A C6 H6B 109.5
C5 C6 H6C 109.5
H6A C6 H6C 109.5
H6B C6 H6C 109.5
C5 C7 H7A 109.5
C5 C7 H7B 109.5
H7A C7 H7B 109.5
C5 C7 H7C 109.5
H7A C7 H7C 109.5
H7B C7 H7C 109.5
C5 C8 H8A 109.5
C5 C8 H8B 109.5
H8A C8 H8B 109.5
C5 C8 H8C 109.5
H8A C8 H8C 109.5
H8B C8 H8C 109.5
N3 C9 C12 108.70(18)
N3 C9 C11 108.05(18)
C12 C9 C11 109.7(2)
N3 C9 C10 110.86(19)
C12 C9 C10 109.5(2)
C11 C9 C10 110.0(2)
C9 C10 H10A 109.5
C9 C10 H10B 109.5
H10A C10 H10B 109.5
C9 C10 H10C 109.5
H10A C10 H10C 109.5
H10B C10 H10C 109.5
C9 C11 H11A 109.5
C9 C11 H11B 109.5
H11A C11 H11B 109.5
C9 C11 H11C 109.5
H11A C11 H11C 109.5
H11B C11 H11C 109.5
C9 C12 H12A 109.5
C9 C12 H12B 109.5
H12A C12 H12B 109.5
C9 C12 H12C 109.5
H12A C12 H12C 109.5
H12B C12 H12C 109.5
N4 C13 C14 111.3(2)
N4 C13 C15 111.6(2)
C14 C13 C15 110.2(2)
N4 C13 C16 105.2(2)
C14 C13 C16 109.2(2)
C15 C13 C16 109.2(2)
C13 C14 H14A 109.5
C13 C14 H14B 109.5
H14A C14 H14B 109.5
C13 C14 H14C 109.5
H14A C14 H14C 109.5
H14B C14 H14C 109.5
C13 C15 H15A 109.5
C13 C15 H15B 109.5
H15A C15 H15B 109.5
C13 C15 H15C 109.5
H15A C15 H15C 109.5
H15B C15 H15C 109.5
C13 C16 H16A 109.5
C13 C16 H16B 109.5
H16A C16 H16B 109.5
C13 C16 H16C 109.5
H16A C16 H16C 109.5
H16B C16 H16C 109.5
N5 C17 N6 119.5(2)
N5 C17 N7 124.9(2)
N6 C17 N7 115.6(2)
N6 C18 H18A 109.5
N6 C18 H18B 109.5
H18A C18 H18B 109.5
N6 C18 H18C 109.5
H18A C18 H18C 109.5
H18B C18 H18C 109.5
N6 C19 H19A 109.5
N6 C19 H19B 109.5
H19A C19 H19B 109.5
N6 C19 H19C 109.5
H19A C19 H19C 109.5
H19B C19 H19C 109.5
N7 C20 H20A 109.5
N7 C20 H20B 109.5
H20A C20 H20B 109.5
N7 C20 H20C 109.5
H20A C20 H20C 109.5
H20B C20 H20C 109.5
N7 C21 H21A 109.5
N7 C21 H21B 109.5
H21A C21 H21B 109.5
N7 C21 H21C 109.5
H21A C21 H21C 109.5
H21B C21 H21C 109.5
N8 C22 C25 105.53(19)
N8 C22 C23 111.29(19)
C25 C22 C23 108.9(2)
N8 C22 C24 110.9(2)
C25 C22 C24 108.6(2)
C23 C22 C24 111.4(2)
C22 C23 H23A 109.5
C22 C23 H23B 109.5
H23A C23 H23B 109.5
C22 C23 H23C 109.5
H23A C23 H23C 109.5
H23B C23 H23C 109.5
C22 C24 H24A 109.5
C22 C24 H24B 109.5
H24A C24 H24B 109.5
C22 C24 H24C 109.5
H24A C24 H24C 109.5
H24B C24 H24C 109.5
C22 C25 H25A 109.5
C22 C25 H25B 109.5
H25A C25 H25B 109.5
C22 C25 H25C 109.5
H25A C25 H25C 109.5
H25B C25 H25C 109.5
N9 C26 C28 108.22(19)
N9 C26 C27 108.4(2)
C28 C26 C27 109.8(2)
N9 C26 C29 110.6(2)
C28 C26 C29 110.0(2)
C27 C26 C29 109.8(2)
C26 C27 H27A 109.5
C26 C27 H27B 109.5
H27A C27 H27B 109.5
C26 C27 H27C 109.5
H27A C27 H27C 109.5
H27B C27 H27C 109.5
C26 C28 H28A 109.5
C26 C28 H28B 109.5
H28A C28 H28B 109.5
C26 C28 H28C 109.5
H28A C28 H28C 109.5
H28B C28 H28C 109.5
C26 C29 H29A 109.5
C26 C29 H29B 109.5
H29A C29 H29B 109.5
C26 C29 H29C 109.5
H29A C29 H29C 109.5
H29B C29 H29C 109.5
N10 C30 C33 108.47(19)
N10 C30 C31 108.25(19)
C33 C30 C31 109.3(2)
N10 C30 C32 110.05(18)
C33 C30 C32 109.9(2)
C31 C30 C32 110.7(2)
C30 C31 H31A 109.5
C30 C31 H31B 109.5
H31A C31 H31B 109.5
C30 C31 H31C 109.5
H31A C31 H31C 109.5
H31B C31 H31C 109.5
C30 C32 H32A 109.5
C30 C32 H32B 109.5
H32A C32 H32B 109.5
C30 C32 H32C 109.5
H32A C32 H32C 109.5
H32B C32 H32C 109.5
C30 C33 H33A 109.5
C30 C33 H33B 109.5
H33A C33 H33B 109.5
C30 C33 H33C 109.5
H33A C33 H33C 109.5
H33B C33 H33C 109.5
N11 C34 C36 105.4(2)
N11 C34 C37 111.5(2)
C36 C34 C37 109.2(2)
N11 C34 C35 111.5(2)
C36 C34 C35 108.9(2)
C37 C34 C35 110.1(2)
C34 C35 H35A 109.5
C34 C35 H35B 109.5
H35A C35 H35B 109.5
C34 C35 H35C 109.5
H35A C35 H35C 109.5
H35B C35 H35C 109.5
C34 C36 H36A 109.5
C34 C36 H36B 109.5
H36A C36 H36B 109.5
C34 C36 H36C 109.5
H36A C36 H36C 109.5
H36B C36 H36C 109.5
C34 C37 H37A 109.5
C34 C37 H37B 109.5
H37A C37 H37B 109.5
C34 C37 H37C 109.5
H37A C37 H37C 109.5
H37B C37 H37C 109.5
N12 C38 N13 124.6(2)
N12 C38 N14 120.1(2)
N13 C38 N14 115.4(2)
N13 C39 H39A 109.5
N13 C39 H39B 109.5
H39A C39 H39B 109.5
N13 C39 H39C 109.5
H39A C39 H39C 109.5
H39B C39 H39C 109.5
N13 C40 H40A 109.5
N13 C40 H40B 109.5
H40A C40 H40B 109.5
N13 C40 H40C 109.5
H40A C40 H40C 109.5
H40B C40 H40C 109.5
N14 C41 H41A 109.5
N14 C41 H41B 109.5
H41A C41 H41B 109.5
N14 C41 H41C 109.5
H41A C41 H41C 109.5
H41B C41 H41C 109.5
N14 C42 H42A 109.5
N14 C42 H42B 109.5
H42A C42 H42B 109.5
N14 C42 H42C 109.5
H42A C42 H42C 109.5
H42B C42 H42C 109.5
C1 N1 P1 134.13(17)
C1 N1 H1 112.9
P1 N1 H1 112.9
C5 N2 P2 130.66(16)
C5 N2 P1 130.32(16)
P2 N2 P1 96.66(10)
C9 N3 P2 130.74(16)
C9 N3 P1 130.26(16)
P2 N3 P1 96.95(10)
C13 N4 P2 135.11(16)
C13 N4 H4 112.4
P2 N4 H4 112.4
C17 N5 H1N 108.3
C17 N6 C18 117.0(2)
C17 N6 C19 119.6(2)
C18 N6 C19 112.5(2)
C17 N7 C21 118.2(2)
C17 N7 C20 119.7(2)
C21 N7 C20 113.1(2)
C22 N8 P3 134.28(16)
C22 N8 H8 112.9
P3 N8 H8 112.9
C26 N9 P4 129.47(16)
C26 N9 P3 130.27(16)
P4 N9 P3 96.73(10)
C30 N10 P4 130.84(16)
C30 N10 P3 130.41(16)
P4 N10 P3 96.95(10)
C34 N11 P4 135.62(17)
C34 N11 H11 112.2
P4 N11 H11 112.2
C38 N12 H2N 108.0
C38 N13 C39 118.4(2)
C38 N13 C40 119.7(2)
C39 N13 C40 113.3(2)
C38 N14 C42 117.9(2)
C38 N14 C41 120.4(2)
C42 N14 C41 113.2(2)
N1 P1 N3 110.30(10)
N1 P1 N2 107.98(9)
N3 P1 N2 82.69(9)
N1 P1 Se1 115.05(8)
N3 P1 Se1 117.19(7)
N2 P1 Se1 119.28(7)
N1 P1 P2 119.66(8)
N3 P1 P2 41.41(7)
N2 P1 P2 41.56(7)
Se1 P1 P2 125.28(3)
N4 P2 N3 109.07(10)
N4 P2 N2 108.35(10)
N3 P2 N2 83.13(9)
N4 P2 Se2 114.21(8)
N3 P2 Se2 118.72(7)
N2 P2 Se2 119.29(7)
N4 P2 P1 119.19(8)
N3 P2 P1 41.64(7)
N2 P2 P1 41.78(6)
Se2 P2 P1 126.60(3)
N8 P3 N9 109.98(10)
N8 P3 N10 107.59(9)
N9 P3 N10 82.73(9)
N8 P3 Se3 114.79(7)
N9 P3 Se3 117.97(7)
N10 P3 Se3 119.46(7)
N8 P3 P4 117.90(7)
N9 P3 P4 41.53(6)
N10 P3 P4 41.33(7)
Se3 P3 P4 127.30(3)
N11 P4 N10 107.94(10)
N11 P4 N9 110.13(10)
N10 P4 N9 83.34(9)
N11 P4 Se4 113.36(8)
N10 P4 Se4 119.76(7)
N9 P4 Se4 118.62(7)
N11 P4 P3 118.41(7)
N10 P4 P3 41.72(6)
N9 P4 P3 41.75(7)
Se4 P4 P3 128.23(3)

loop_
_geom_bond_atom_site_label_1
_geom_bond_atom_site_label_2
_geom_bond_distance
C1 N1 1.491(3)
C1 C2 1.523(4)
C1 C3 1.526(4)
C1 C4 1.527(4)
C2 H2A 0.98
C2 H2B 0.98
C2 H2C 0.98
C3 H3A 0.98
C3 H3B 0.98
C3 H3C 0.98
C4 H4A 0.98
C4 H4B 0.98
C4 H4C 0.98
C5 N2 1.490(3)
C5 C8 1.522(4)
C5 C7 1.522(3)
C5 C6 1.538(3)
C6 H6A 0.98
C6 H6B 0.98
C6 H6C 0.98
C7 H7A 0.98
C7 H7B 0.98
C7 H7C 0.98
C8 H8A 0.98
C8 H8B 0.98
C8 H8C 0.98
C9 N3 1.488(3)
C9 C12 1.521(3)
C9 C11 1.526(3)
C9 C10 1.530(3)
C10 H10A 0.98
C10 H10B 0.98
C10 H10C 0.98
C11 H11A 0.98
C11 H11B 0.98
C11 H11C 0.98
C12 H12A 0.98
C12 H12B 0.98
C12 H12C 0.98
C13 N4 1.495(3)
C13 C14 1.526(4)
C13 C15 1.524(4)
C13 C16 1.529(4)
C14 H14A 0.98
C14 H14B 0.98
C14 H14C 0.98
C15 H15A 0.98
C15 H15B 0.98
C15 H15C 0.98
C16 H16A 0.98
C16 H16B 0.98
C16 H16C 0.98
C17 N5 1.293(3)
C17 N6 1.374(3)
C17 N7 1.379(3)
C18 N6 1.461(3)
C18 H18A 0.98
C18 H18B 0.98
C18 H18C 0.98
C19 N6 1.463(3)
C19 H19A 0.98
C19 H19B 0.98
C19 H19C 0.98
C20 N7 1.461(3)
C20 H20A 0.98
C20 H20B 0.98
C20 H20C 0.98
C21 N7 1.455(3)
C21 H21A 0.98
C21 H21B 0.98
C21 H21C 0.98
C22 N8 1.494(3)
C22 C25 1.528(3)
C22 C23 1.531(4)
C22 C24 1.534(3)
C23 H23A 0.98
C23 H23B 0.98
C23 H23C 0.98
C24 H24A 0.98
C24 H24B 0.98
C24 H24C 0.98
C25 H25A 0.98
C25 H25B 0.98
C25 H25C 0.98
C26 N9 1.494(3)
C26 C28 1.525(4)
C26 C27 1.526(3)
C26 C29 1.536(3)
C27 H27A 0.98
C27 H27B 0.98
C27 H27C 0.98
C28 H28A 0.98
C28 H28B 0.98
C28 H28C 0.98
C29 H29A 0.98
C29 H29B 0.98
C29 H29C 0.98
C30 N10 1.491(3)
C30 C33 1.524(3)
C30 C31 1.522(3)
C30 C32 1.528(3)
C31 H31A 0.98
C31 H31B 0.98
C31 H31C 0.98
C32 H32A 0.98
C32 H32B 0.98
C32 H32C 0.98
C33 H33A 0.98
C33 H33B 0.98
C33 H33C 0.98
C34 N11 1.490(3)
C34 C36 1.526(4)
C34 C37 1.526(4)
C34 C35 1.533(4)
C35 H35A 0.98
C35 H35B 0.98
C35 H35C 0.98
C36 H36A 0.98
C36 H36B 0.98
C36 H36C 0.98
C37 H37A 0.98
C37 H37B 0.98
C37 H37C 0.98
C38 N12 1.299(3)
C38 N13 1.369(3)
C38 N14 1.374(3)
C39 N13 1.456(4)
C39 H39A 0.98
C39 H39B 0.98
C39 H39C 0.98
C40 N13 1.466(3)
C40 H40A 0.98
C40 H40B 0.98
C40 H40C 0.98
C41 N14 1.458(3)
C41 H41A 0.98
C41 H41B 0.98
C41 H41C 0.98
C42 N14 1.459(3)
C42 H42A 0.98
C42 H42B 0.98
C42 H42C 0.98
N1 P1 1.6275(19)
N1 H1 0.88
N2 P2 1.693(2)
N2 P1 1.7000(19)
N3 P2 1.689(2)
N3 P1 1.696(2)
N4 P2 1.633(2)
N4 H4 0.88
N5 H1N 0.8696
N8 P3 1.6275(18)
N8 H8 0.88
N9 P4 1.6919(19)
N9 P3 1.699(2)
N10 P4 1.686(2)
N10 P3 1.6992(19)
N11 P4 1.6346(19)
N11 H11 0.88
N12 H2N 0.9065
P1 Se1 2.0954(6)
P1 P2 2.5343(9)
P2 Se2 2.0890(6)
P3 Se3 2.0940(6)
P3 P4 2.5344(9)
P4 Se4 2.0847(6)
